data_2023543
loop_
_publ_author_name
'Patel, Bhumi C.'
'Modi, Krunal M.'
'Reddy, J. Prakasha'

_publ_contact_author_address
;
School of Applied Material Sciences
Central University of Gujarat
Vadodara, India
;
_publ_contact_author_email j.prakashareddy@cug.ac.in
_publ_contact_author_name 'Prakasha Reddy'
_publ_section_title
;
 Crystal structure and Hirshfeld surface analysis of anhydrous salt of
 levofloxacin and 4-methylbenzoic acid
;
_journal_coeditor_code EE2021
_journal_date_accepted 2025-11-11
_journal_date_recd_electronic 2025-09-24
_journal_issue 12
_journal_name_full 'Acta Crystallographica Section E Crystallographic Communications'
_journal_page_first 1149
_journal_page_last 1152
_journal_paper_category GO
_journal_paper_doi 10.1107/S2056989025010047
_journal_volume 81
_journal_year 2025
_chemical_absolute_configuration rm
_chemical_formula_iupac 'C18 H21 F N3 O4 +, C8 H7 O2 -'
_chemical_formula_moiety 'C18 H21 F N3 O4 +, C8 H7 O2 -'
_chemical_formula_sum 'C26 H28 F N3 O6'
_chemical_formula_weight 497.51
_chemical_name_common
;
Levofloxacinium 4-methylbenzoate
;
_chemical_name_systematic
'4-{11-Carboxy-7-fluoro-2-methyl-10-oxo-4-oxa-1-azatricyclo[7.3.1.0^{5,13}^]trideca-5,7,9(13),11-tetraen-6-yl}-1-methylpiperazin-1-ium 4-methylbenzoate'
_space_group_crystal_system orthorhombic
_space_group_IT_number 19
_space_group_name_Hall 'P 2ac 2ab'
_space_group_name_H-M_alt 'P 21 21 21'
_atom_sites_solution_hydrogens geom
_atom_sites_solution_primary dual
_audit_creation_method
;
Olex2 1.5
(compiled 2025.07.13 svn.rb7424aed for OlexSys, GUI svn.r7311)
;
_cell_angle_alpha 90
_cell_angle_beta 90
_cell_angle_gamma 90
_cell_formula_units_Z 4
_cell_length_a 7.1788(10)
_cell_length_b 13.0274(13)
_cell_length_c 25.979(3)
_cell_measurement_reflns_used 3952
_cell_measurement_temperature 120(2)
_cell_measurement_theta_max 27.5
_cell_measurement_theta_min 2.5
_cell_volume 2429.6(5)
_computing_cell_refinement
;
SAINT (Bruker, 2017)
;
_computing_data_collection
;
APEX2 (Bruker, 2005)
;
_computing_data_reduction
;
SAINT (Bruker, 2017)
;
_computing_molecular_graphics
;
Olex2 1.5 (Dolomanov <i>et al.</i>,  2009)
;
_computing_publication_material
;
Olex2 1.5 (Dolomanov <i>et al.</i>,  2009)
;
_computing_structure_refinement
;
<i>SHELXL2019/3</i> (Sheldrick, 2015b)
;
_computing_structure_solution
;
<i>SHELXT2018/2</i> (Sheldrick, 2015a)
;
_diffrn_ambient_temperature 120(2)
_diffrn_measured_fraction_theta_full 1.000
_diffrn_measured_fraction_theta_max 0.997
_diffrn_measurement_device_type 'Bruker SMART APEXII CCD'
_diffrn_measurement_method \w
_diffrn_radiation_type MoK\a
_diffrn_radiation_wavelength 0.71073
_diffrn_reflns_av_R_equivalents 0.1157
_diffrn_reflns_av_unetI/netI 0.1198
_diffrn_reflns_limit_h_max 9
_diffrn_reflns_limit_h_min -9
_diffrn_reflns_limit_k_max 14
_diffrn_reflns_limit_k_min -16
_diffrn_reflns_limit_l_max 33
_diffrn_reflns_limit_l_min -33
_diffrn_reflns_number 17036
_diffrn_reflns_theta_full 25.242
_diffrn_reflns_theta_max 27.235
_diffrn_reflns_theta_min 1.749
_diffrn_source 'fine-focus sealed xray tube'
_exptl_absorpt_coefficient_mu 0.102
_exptl_absorpt_correction_T_max 0.7455
_exptl_absorpt_correction_T_min 0.5745
_exptl_absorpt_correction_type analytical
_exptl_absorpt_process_details
;
(SADABS; Krause <i>et al.</i>,  2015)
;
_exptl_crystal_colour 'clear whiteish colourless'
_exptl_crystal_density_diffrn 1.360
_exptl_crystal_description irregular
_exptl_crystal_F_000 1048
_exptl_crystal_size_max 0.39
_exptl_crystal_size_mid 0.29
_exptl_crystal_size_min 0.23
_refine_diff_density_max 0.228
_refine_diff_density_min -0.173
_refine_ls_abs_structure_details
;
Flack <i>x</i> determined using 707 quotients
[(<i>I</i>^+^)-(<i>I</i>^-^)]/[(<i>I</i>^+^)+(<i>I</i>^-^)]
(Parsons <i>et al.</i>,  2013)
;
_refine_ls_abs_structure_Flack 0.02(10)
_refine_ls_extinction_coef .
_refine_ls_extinction_method none
_refine_ls_goodness_of_fit_ref 1.001
_refine_ls_hydrogen_treatment constr
_refine_ls_matrix_type full
_refine_ls_number_parameters 330
_refine_ls_number_reflns 5409
_refine_ls_number_restraints 0
_refine_ls_restrained_S_all 1.000
_refine_ls_R_factor_all 0.1617
_refine_ls_R_factor_gt 0.0601
_refine_ls_shift/su_max 0.001
_refine_ls_shift/su_mean 0.000
_refine_ls_structure_factor_coef Fsqd
_refine_ls_weighting_details 'w=1/[\s^2^(Fo^2^)+(0.0526P)^2^] where P=(Fo^2^+2Fc^2^)/3'
_refine_ls_weighting_scheme calc
_refine_ls_wR_factor_gt 0.1291
_refine_ls_wR_factor_ref 0.1767
_reflns_number_gt 2456
_reflns_number_total 5409
_reflns_threshold_expression 'I > 2\s(I)'
_cod_data_source_file ee2021sup1.cif
_cod_data_source_block I
_cod_database_code 2023543
_shelx_space_group_comment
;
The symmetry employed for this shelxl refinement is uniquely defined
by the following loop, which should always be used as a source of
symmetry information in preference to the above space-group names.
They are only intended as comments.
;

loop_
_space_group_symop_operation_xyz
'x, y, z'
'-x+1/2, -y, z+1/2'
'-x, y+1/2, -z+1/2'
'x+1/2, -y+1/2, -z'

loop_
_atom_site_type_symbol
_atom_site_label
_atom_site_fract_x
_atom_site_fract_y
_atom_site_fract_z
_atom_site_U_iso_or_equiv
_atom_site_adp_type
_atom_site_calc_flag
_atom_site_occupancy
_atom_site_disorder_assembly
_atom_site_disorder_group
F F1 0.3846(6) 0.4254(2) 0.48601(11) 0.0839(13) Uani d 1 . .
O O4 0.4409(7) 0.6279(2) 0.63599(12) 0.0654(13) Uani d 1 . .
O O3 0.4055(6) 0.7860(3) 0.41864(13) 0.0690(12) Uani d 1 . .
N N1 0.4331(7) 0.8049(3) 0.57537(14) 0.0507(12) Uani d 1 . .
O O5 0.5049(7) 0.1973(2) 0.69163(16) 0.0809(14) Uani d 1 . .
O O2 0.4106(8) 0.9794(3) 0.41499(15) 0.0817(14) Uani d 1 . .
H H2 0.412608 0.918689 0.406726 0.123 Uiso calc 1 . .
O O6 0.5051(8) 0.0488(3) 0.65068(18) 0.1007(18) Uani d 1 . .
N N3 0.2677(7) 0.2393(3) 0.61849(16) 0.0592(14) Uani d 1 . .
H H3 0.351504 0.221625 0.646927 0.071 Uiso calc 1 . .
N N2 0.4162(8) 0.4350(3) 0.59214(17) 0.0709(16) Uani d 1 . .
O O1 0.4224(8) 1.0696(3) 0.48648(15) 0.0909(17) Uani d 1 . .
C C3 0.4150(8) 0.7922(4) 0.46730(19) 0.0529(14) Uani d 1 . .
C C2 0.4216(8) 0.8873(3) 0.49351(19) 0.0510(14) Uani d 1 . .
C C4 0.4170(8) 0.7005(3) 0.49911(19) 0.0482(13) Uani d 1 . .
C C7 0.4161(9) 0.5228(3) 0.5618(2) 0.0530(15) Uani d 1 . .
C C9 0.4225(8) 0.7085(3) 0.55283(17) 0.0469(13) Uani d 1 . .
C C8 0.4276(8) 0.6204(3) 0.58383(17) 0.0505(14) Uani d 1 . .
C C10 0.4327(8) 0.8895(4) 0.54619(19) 0.0546(15) Uani d 1 . .
H H10 0.440276 0.952924 0.562442 0.066 Uiso calc 1 . .
C C11 0.4308(10) 0.8137(3) 0.63186(17) 0.0558(16) Uani d 1 . .
H H11 0.502388 0.874645 0.641728 0.067 Uiso calc 1 . .
C C6 0.4047(9) 0.5197(4) 0.5082(2) 0.0577(16) Uani d 1 . .
C C16 0.1705(9) 0.3364(3) 0.6321(2) 0.0596(16) Uani d 1 . .
H H16A 0.101626 0.326800 0.663871 0.072 Uiso calc 1 . .
H H16B 0.082101 0.353582 0.605224 0.072 Uiso calc 1 . .
C C22 0.7367(9) 0.0768(4) 0.71312(19) 0.0565(16) Uani d 1 . .
C C5 0.4083(9) 0.6029(4) 0.4772(2) 0.0574(16) Uani d 1 . .
H H5 0.405122 0.595200 0.441643 0.069 Uiso calc 1 . .
C C1 0.4181(10) 0.9871(4) 0.4657(2) 0.0651(18) Uani d 1 . .
C C25 1.0649(9) 0.0146(4) 0.7643(2) 0.0609(16) Uani d 1 . .
C C23 0.7906(10) -0.0257(4) 0.7157(2) 0.0700(19) Uani d 1 . .
H H23 0.717649 -0.075398 0.699742 0.084 Uiso calc 1 . .
C C21 0.5685(10) 0.1086(4) 0.6829(2) 0.0678(18) Uani d 1 . .
C C17 0.3068(10) 0.4240(4) 0.63871(19) 0.0628(17) Uani d 1 . .
H H17A 0.239637 0.487146 0.645588 0.075 Uiso calc 1 . .
H H17B 0.388308 0.410274 0.667678 0.075 Uiso calc 1 . .
C C13 0.5267(10) 0.7203(3) 0.65338(19) 0.0639(17) Uani d 1 . .
H H13A 0.656407 0.720735 0.642957 0.077 Uiso calc 1 . .
H H13B 0.522493 0.722761 0.690684 0.077 Uiso calc 1 . .
C C24 0.9502(10) -0.0553(4) 0.7415(2) 0.0657(18) Uani d 1 . .
H H24 0.980162 -0.124614 0.743378 0.079 Uiso calc 1 . .
C C15 0.3828(10) 0.2534(4) 0.5714(2) 0.073(2) Uani d 1 . .
H H15A 0.302064 0.266210 0.542151 0.088 Uiso calc 1 . .
H H15B 0.452586 0.191077 0.564583 0.088 Uiso calc 1 . .
C C27 0.8484(11) 0.1468(4) 0.7376(2) 0.074(2) Uani d 1 . .
H H27 0.815831 0.215889 0.737288 0.089 Uiso calc 1 . .
C C26 1.0093(12) 0.1159(4) 0.7628(2) 0.085(2) Uani d 1 . .
H H26 1.081991 0.165116 0.779177 0.102 Uiso calc 1 . .
C C14 0.5154(10) 0.3417(4) 0.5778(2) 0.076(2) Uani d 1 . .
H H14A 0.606069 0.325097 0.604224 0.091 Uiso calc 1 . .
H H14B 0.581967 0.352980 0.545812 0.091 Uiso calc 1 . .
C C12 0.2334(11) 0.8264(4) 0.6508(2) 0.080(2) Uani d 1 . .
H H12A 0.178361 0.885510 0.634783 0.120 Uiso calc 1 . .
H H12B 0.233870 0.835415 0.687461 0.120 Uiso calc 1 . .
H H12C 0.162330 0.766401 0.642152 0.120 Uiso calc 1 . .
C C28 1.2434(10) -0.0176(5) 0.7894(2) 0.083(2) Uani d 1 . .
H H28A 1.255020 -0.090935 0.787757 0.125 Uiso calc 1 . .
H H28B 1.243211 0.003861 0.824784 0.125 Uiso calc 1 . .
H H28C 1.346502 0.013623 0.771844 0.125 Uiso calc 1 . .
C C18 0.1332(11) 0.1541(4) 0.6121(3) 0.086(2) Uani d 1 . .
H H18A 0.071686 0.141200 0.644297 0.129 Uiso calc 1 . .
H H18B 0.198158 0.093334 0.601357 0.129 Uiso calc 1 . .
H H18C 0.042429 0.172378 0.586578 0.129 Uiso calc 1 . .

loop_
_atom_site_aniso_label
_atom_site_aniso_U_11
_atom_site_aniso_U_22
_atom_site_aniso_U_33
_atom_site_aniso_U_12
_atom_site_aniso_U_13
_atom_site_aniso_U_23
F1 0.124(4) 0.0551(17) 0.072(2) -0.009(2) 0.020(2) -0.0210(15)
O4 0.098(4) 0.0453(17) 0.053(2) 0.002(2) -0.007(2) -0.0014(15)
O3 0.079(3) 0.079(2) 0.048(2) -0.001(3) 0.003(2) 0.0036(18)
N1 0.060(4) 0.044(2) 0.049(2) 0.000(2) -0.004(2) -0.0011(17)
O5 0.096(4) 0.050(2) 0.097(3) 0.015(2) -0.025(3) -0.0044(19)
O2 0.102(4) 0.077(2) 0.066(3) -0.015(3) -0.006(3) 0.020(2)
O6 0.119(5) 0.057(2) 0.127(4) 0.012(2) -0.065(4) -0.019(2)
N3 0.068(4) 0.044(2) 0.066(3) 0.001(2) -0.011(3) -0.0008(19)
N2 0.097(5) 0.042(2) 0.074(3) 0.013(3) 0.031(3) 0.005(2)
O1 0.138(5) 0.052(2) 0.083(3) 0.000(3) -0.006(3) 0.009(2)
C3 0.039(4) 0.065(3) 0.055(3) 0.001(3) -0.001(3) 0.003(2)
C2 0.044(4) 0.049(3) 0.060(3) 0.001(3) -0.003(3) 0.004(2)
C4 0.041(4) 0.050(3) 0.054(3) 0.000(3) 0.001(3) -0.002(2)
C7 0.058(4) 0.041(2) 0.060(3) 0.004(3) 0.008(3) 0.000(2)
C9 0.050(4) 0.043(2) 0.048(3) 0.002(3) -0.002(3) -0.002(2)
C8 0.056(4) 0.048(2) 0.047(3) 0.006(3) 0.003(3) -0.001(2)
C10 0.052(4) 0.046(3) 0.065(3) 0.003(3) -0.008(3) 0.002(2)
C11 0.074(5) 0.048(3) 0.045(3) -0.003(3) -0.005(3) -0.006(2)
C6 0.065(5) 0.049(3) 0.060(4) -0.001(3) 0.008(3) -0.014(3)
C16 0.064(5) 0.049(3) 0.066(3) 0.010(3) -0.001(3) 0.001(3)
C22 0.064(5) 0.047(3) 0.058(3) 0.001(3) -0.011(3) 0.000(2)
C5 0.060(5) 0.059(3) 0.053(3) 0.002(3) 0.003(3) -0.008(2)
C1 0.066(5) 0.063(3) 0.066(4) -0.002(4) -0.006(4) 0.015(3)
C25 0.059(5) 0.070(3) 0.054(3) 0.003(3) -0.007(3) -0.004(3)
C23 0.082(6) 0.048(3) 0.080(4) 0.000(3) -0.029(4) -0.007(3)
C21 0.079(6) 0.051(3) 0.073(4) -0.008(4) -0.012(4) 0.000(3)
C17 0.084(5) 0.047(3) 0.057(3) 0.005(3) 0.004(3) 0.001(3)
C13 0.087(5) 0.054(3) 0.050(3) -0.001(3) -0.012(3) 0.003(2)
C24 0.078(6) 0.055(3) 0.064(3) 0.006(3) -0.002(4) -0.004(3)
C15 0.093(6) 0.052(3) 0.076(4) 0.009(3) 0.010(4) -0.008(3)
C27 0.090(6) 0.051(3) 0.083(4) 0.002(4) -0.018(4) -0.010(3)
C26 0.091(6) 0.063(3) 0.102(5) -0.004(4) -0.029(5) -0.015(3)
C14 0.091(6) 0.045(3) 0.092(4) 0.010(3) 0.025(4) -0.002(3)
C12 0.100(7) 0.081(4) 0.060(4) 0.014(4) 0.011(4) -0.004(3)
C28 0.069(6) 0.097(4) 0.083(4) 0.009(4) -0.019(4) -0.011(3)
C18 0.089(6) 0.063(3) 0.108(5) -0.015(4) -0.019(4) -0.010(3)

loop_
_atom_type_symbol
_atom_type_description
_atom_type_scat_dispersion_real
_atom_type_scat_dispersion_imag
_atom_type_scat_source
C C 0.0033 0.0016 'International Tables Vol C Tables 4.2.6.8 and 6.1.1.4'
H H 0.0000 0.0000 'International Tables Vol C Tables 4.2.6.8 and 6.1.1.4'
F F 0.0171 0.0103 'International Tables Vol C Tables 4.2.6.8 and 6.1.1.4'
N N 0.0061 0.0033 'International Tables Vol C Tables 4.2.6.8 and 6.1.1.4'
O O 0.0106 0.0060 'International Tables Vol C Tables 4.2.6.8 and 6.1.1.4'

loop_
_geom_angle_atom_site_label_1
_geom_angle_atom_site_label_2
_geom_angle_atom_site_label_3
_geom_angle_site_symmetry_1
_geom_angle_site_symmetry_3
_geom_angle
C8 O4 C13 . . 114.0(4)
C9 N1 C11 . . 119.3(4)
C10 N1 C9 . . 120.4(4)
C10 N1 C11 . . 120.1(4)
C1 O2 H2 . . 109.5
C16 N3 H3 . . 108.0
C15 N3 H3 . . 108.0
C15 N3 C16 . . 110.6(4)
C18 N3 H3 . . 108.0
C18 N3 C16 . . 111.0(5)
C18 N3 C15 . . 111.3(4)
C7 N2 C17 . . 123.7(4)
C7 N2 C14 . . 122.8(4)
C17 N2 C14 . . 113.3(4)
O3 C3 C2 . . 122.5(4)
O3 C3 C4 . . 121.0(4)
C2 C3 C4 . . 116.5(4)
C3 C2 C1 . . 122.1(5)
C10 C2 C3 . . 120.0(4)
C10 C2 C1 . . 117.9(4)
C9 C4 C3 . . 120.4(4)
C5 C4 C3 . . 121.2(5)
C5 C4 C9 . . 118.4(4)
N2 C7 C8 . . 121.1(4)
N2 C7 C6 . . 122.9(4)
C6 C7 C8 . . 116.0(4)
N1 C9 C4 . . 119.3(4)
N1 C9 C8 . . 119.8(4)
C4 C9 C8 . . 120.8(4)
O4 C8 C7 . . 118.5(4)
O4 C8 C9 . . 121.0(4)
C7 C8 C9 . . 120.5(4)
N1 C10 C2 . . 123.3(4)
N1 C10 H10 . . 118.3
C2 C10 H10 . . 118.3
N1 C11 H11 . . 108.5
N1 C11 C13 . . 107.6(4)
N1 C11 C12 . . 110.1(5)
C13 C11 H11 . . 108.5
C13 C11 C12 . . 113.4(5)
C12 C11 H11 . . 108.5
F1 C6 C7 . . 116.9(4)
C5 C6 F1 . . 118.3(4)
C5 C6 C7 . . 124.8(4)
N3 C16 H16A . . 109.3
N3 C16 H16B . . 109.3
N3 C16 C17 . . 111.4(5)
H16A C16 H16B . . 108.0
C17 C16 H16A . . 109.3
C17 C16 H16B . . 109.3
C23 C22 C21 . . 121.0(5)
C27 C22 C23 . . 117.0(6)
C27 C22 C21 . . 122.0(5)
C4 C5 H5 . . 120.3
C6 C5 C4 . . 119.3(5)
C6 C5 H5 . . 120.3
O2 C1 C2 . . 114.7(5)
O1 C1 O2 . . 121.0(5)
O1 C1 C2 . . 124.3(5)
C24 C25 C26 . . 116.8(6)
C24 C25 C28 . . 121.2(5)
C26 C25 C28 . . 121.9(6)
C22 C23 H23 . . 119.3
C24 C23 C22 . . 121.4(5)
C24 C23 H23 . . 119.3
O5 C21 C22 . . 116.8(5)
O6 C21 O5 . . 124.5(6)
O6 C21 C22 . . 118.7(5)
N2 C17 C16 . . 109.3(4)
N2 C17 H17A . . 109.8
N2 C17 H17B . . 109.8
C16 C17 H17A . . 109.8
C16 C17 H17B . . 109.8
H17A C17 H17B . . 108.3
O4 C13 C11 . . 111.5(4)
O4 C13 H13A . . 109.3
O4 C13 H13B . . 109.3
C11 C13 H13A . . 109.3
C11 C13 H13B . . 109.3
H13A C13 H13B . . 108.0
C25 C24 C23 . . 121.7(5)
C25 C24 H24 . . 119.1
C23 C24 H24 . . 119.1
N3 C15 H15A . . 109.5
N3 C15 H15B . . 109.5
N3 C15 C14 . . 110.8(4)
H15A C15 H15B . . 108.1
C14 C15 H15A . . 109.5
C14 C15 H15B . . 109.5
C22 C27 H27 . . 119.6
C22 C27 C26 . . 120.8(5)
C26 C27 H27 . . 119.6
C25 C26 C27 . . 122.2(6)
C25 C26 H26 . . 118.9
C27 C26 H26 . . 118.9
N2 C14 C15 . . 110.9(5)
N2 C14 H14A . . 109.5
N2 C14 H14B . . 109.5
C15 C14 H14A . . 109.5
C15 C14 H14B . . 109.5
H14A C14 H14B . . 108.0
C11 C12 H12A . . 109.5
C11 C12 H12B . . 109.5
C11 C12 H12C . . 109.5
H12A C12 H12B . . 109.5
H12A C12 H12C . . 109.5
H12B C12 H12C . . 109.5
C25 C28 H28A . . 109.5
C25 C28 H28B . . 109.5
C25 C28 H28C . . 109.5
H28A C28 H28B . . 109.5
H28A C28 H28C . . 109.5
H28B C28 H28C . . 109.5
N3 C18 H18A . . 109.5
N3 C18 H18B . . 109.5
N3 C18 H18C . . 109.5
H18A C18 H18B . . 109.5
H18A C18 H18C . . 109.5
H18B C18 H18C . . 109.5

loop_
_geom_bond_atom_site_label_1
_geom_bond_atom_site_label_2
_geom_bond_site_symmetry_2
_geom_bond_distance
F1 C6 . 1.365(5)
O4 C8 . 1.362(5)
O4 C13 . 1.426(6)
O3 C3 . 1.269(6)
N1 C9 . 1.388(6)
N1 C10 . 1.337(6)
N1 C11 . 1.472(6)
O5 C21 . 1.264(6)
O2 H2 . 0.8200
O2 C1 . 1.323(6)
O6 C21 . 1.231(6)
N3 H3 . 0.9800
N3 C16 . 1.488(6)
N3 C15 . 1.488(7)
N3 C18 . 1.481(7)
N2 C7 . 1.389(6)
N2 C17 . 1.449(7)
N2 C14 . 1.458(6)
O1 C1 . 1.202(6)
C3 C2 . 1.415(6)
C3 C4 . 1.453(6)
C2 C10 . 1.371(6)
C2 C1 . 1.487(7)
C4 C9 . 1.400(7)
C4 C5 . 1.394(6)
C7 C8 . 1.396(6)
C7 C6 . 1.396(7)
C9 C8 . 1.402(6)
C10 H10 . 0.9300
C11 H11 . 0.9800
C11 C13 . 1.505(7)
C11 C12 . 1.509(9)
C6 C5 . 1.350(7)
C16 H16A . 0.9700
C16 H16B . 0.9700
C16 C17 . 1.512(8)
C22 C23 . 1.392(7)
C22 C21 . 1.498(8)
C22 C27 . 1.371(8)
C5 H5 . 0.9300
C25 C24 . 1.363(7)
C25 C26 . 1.379(8)
C25 C28 . 1.498(8)
C23 H23 . 0.9300
C23 C24 . 1.382(9)
C17 H17A . 0.9700
C17 H17B . 0.9700
C13 H13A . 0.9700
C13 H13B . 0.9700
C24 H24 . 0.9300
C15 H15A . 0.9700
C15 H15B . 0.9700
C15 C14 . 1.503(8)
C27 H27 . 0.9300
C27 C26 . 1.387(9)
C26 H26 . 0.9300
C14 H14A . 0.9700
C14 H14B . 0.9700
C12 H12A . 0.9600
C12 H12B . 0.9600
C12 H12C . 0.9600
C28 H28A . 0.9600
C28 H28B . 0.9600
C28 H28C . 0.9600
C18 H18A . 0.9600
C18 H18B . 0.9600
C18 H18C . 0.9600

loop_
_geom_hbond_atom_site_label_D
_geom_hbond_atom_site_label_H
_geom_hbond_atom_site_label_A
_geom_hbond_site_symmetry_A
_geom_hbond_distance_DH
_geom_hbond_distance_HA
_geom_hbond_distance_DA
_geom_hbond_angle_DHA
O2 H2 O3 . 0.82 1.76 2.522(6) 155
N3 H3 O5 . 0.98 1.63 2.610(6) 175
N3 H3 O6 . 0.98 2.51 3.125(6) 121
C11 H11 O6 1_565 0.98 2.28 3.147(6) 147
C12 H12C O3 4_466 0.96 2.52 3.308(8) 139
C13 H13A O3 4_566 0.97 2.40 3.302(8) 154
C14 H14B F1 . 0.97 2.30 2.785(6) 110
C15 H15B O1 1_545 0.97 2.58 3.268(7) 128
C16 H16B O2 4_466 0.97 2.55 3.277(7) 131
C18 H18C F1 4_456 0.96 2.54 3.279(8) 134
C28 H28B O2 2_665 0.96 2.60 3.481(7) 153

loop_
_geom_torsion_atom_site_label_1
_geom_torsion_atom_site_label_2
_geom_torsion_atom_site_label_3
_geom_torsion_atom_site_label_4
_geom_torsion_site_symmetry_1
_geom_torsion_site_symmetry_2
_geom_torsion_site_symmetry_3
_geom_torsion_site_symmetry_4
_geom_torsion
F1 C6 C5 C4 . . . . 176.0(5)
O3 C3 C2 C10 . . . . -179.7(6)
O3 C3 C2 C1 . . . . 0.0(10)
O3 C3 C4 C9 . . . . -178.3(6)
O3 C3 C4 C5 . . . . -0.1(9)
N1 C9 C8 O4 . . . . 0.7(9)
N1 C9 C8 C7 . . . . 179.7(6)
N1 C11 C13 O4 . . . . -56.6(6)
N3 C16 C17 N2 . . . . 56.2(6)
N3 C15 C14 N2 . . . . -54.6(6)
N2 C7 C8 O4 . . . . 0.7(9)
N2 C7 C8 C9 . . . . -178.3(6)
N2 C7 C6 F1 . . . . 2.9(10)
N2 C7 C6 C5 . . . . -178.5(6)
C3 C2 C10 N1 . . . . -1.7(10)
C3 C2 C1 O2 . . . . -0.8(9)
C3 C2 C1 O1 . . . . 179.6(7)
C3 C4 C9 N1 . . . . -2.4(9)
C3 C4 C9 C8 . . . . -179.0(5)
C3 C4 C5 C6 . . . . -177.9(6)
C2 C3 C4 C9 . . . . 0.9(9)
C2 C3 C4 C5 . . . . 179.1(6)
C4 C3 C2 C10 . . . . 1.1(9)
C4 C3 C2 C1 . . . . -179.2(6)
C4 C9 C8 O4 . . . . 177.2(5)
C4 C9 C8 C7 . . . . -3.8(9)
C7 N2 C17 C16 . . . . 118.4(6)
C7 N2 C14 C15 . . . . -118.4(6)
C7 C6 C5 C4 . . . . -2.6(10)
C9 N1 C10 C2 . . . . 0.2(9)
C9 N1 C11 C13 . . . . 32.8(8)
C9 N1 C11 C12 . . . . -91.2(6)
C9 C4 C5 C6 . . . . 0.3(9)
C8 O4 C13 C11 . . . . 54.5(6)
C8 C7 C6 F1 . . . . -177.0(5)
C8 C7 C6 C5 . . . . 1.6(10)
C10 N1 C9 C4 . . . . 1.9(9)
C10 N1 C9 C8 . . . . 178.5(5)
C10 N1 C11 C13 . . . . -151.6(5)
C10 N1 C11 C12 . . . . 84.3(6)
C10 C2 C1 O2 . . . . 178.9(6)
C10 C2 C1 O1 . . . . -0.8(10)
C11 N1 C9 C4 . . . . 177.4(5)
C11 N1 C9 C8 . . . . -6.0(9)
C11 N1 C10 C2 . . . . -175.3(6)
C6 C7 C8 O4 . . . . -179.4(5)
C6 C7 C8 C9 . . . . 1.6(9)
C16 N3 C15 C14 . . . . 54.8(6)
C22 C23 C24 C25 . . . . -1.9(10)
C22 C27 C26 C25 . . . . 0.3(10)
C5 C4 C9 N1 . . . . 179.4(5)
C5 C4 C9 C8 . . . . 2.8(9)
C1 C2 C10 N1 . . . . 178.6(6)
C23 C22 C21 O5 . . . . 164.6(6)
C23 C22 C21 O6 . . . . -17.5(9)
C23 C22 C27 C26 . . . . 1.2(9)
C21 C22 C23 C24 . . . . 177.0(6)
C21 C22 C27 C26 . . . . -176.2(6)
C17 N2 C7 C8 . . . . 44.6(9)
C17 N2 C7 C6 . . . . -135.3(6)
C17 N2 C14 C15 . . . . 57.0(7)
C13 O4 C8 C7 . . . . 155.4(5)
C13 O4 C8 C9 . . . . -25.6(8)
C24 C25 C26 C27 . . . . -2.5(10)
C15 N3 C16 C17 . . . . -56.0(6)
C27 C22 C23 C24 . . . . -0.4(9)
C27 C22 C21 O5 . . . . -18.1(8)
C27 C22 C21 O6 . . . . 159.9(6)
C26 C25 C24 C23 . . . . 3.3(9)
C14 N2 C7 C8 . . . . -140.5(6)
C14 N2 C7 C6 . . . . 39.6(10)
C14 N2 C17 C16 . . . . -57.0(7)
C12 C11 C13 O4 . . . . 65.4(6)
C28 C25 C24 C23 . . . . -176.2(6)
C28 C25 C26 C27 . . . . 177.0(6)
C18 N3 C16 C17 . . . . 180.0(4)
C18 N3 C15 C14 . . . . 178.6(5)

_cod_database_fobs_code 2023543
